data_7706015
loop_
_publ_author_name
'Arata, Shogo'
'Suzuki, Kosuke'
'Yamaguchi, Kazuya'
'Sunada, Yusuke'

_publ_section_title
;
 Supersilyl as an effective monodentate ligand to stabilize
 four-coordinate manganese(II) complexes.
;
_journal_issue 48
_journal_name_full 'Dalton transactions (Cambridge, England : 2003)'
_journal_page_first 17537
_journal_page_last 17541
_journal_paper_doi 10.1039/d0dt03837g
_journal_volume 49
_journal_year 2020
_chemical_formula_moiety 'C34 H88 Mn2 O4 Si8'
_chemical_formula_sum 'C34 H88 Mn2 O4 Si8'
_chemical_formula_weight 895.63
_space_group_crystal_system triclinic
_space_group_IT_number 2
_space_group_name_Hall '-P 1'
_space_group_name_H-M_alt 'P -1'
_atom_sites_solution_hydrogens geom
_atom_sites_solution_primary direct
_atom_sites_solution_secondary difmap
_audit_update_record
;
2020-08-31 deposited with the CCDC.	2020-12-01 downloaded from the CCDC.
;
_cell_angle_alpha 97.082(5)
_cell_angle_beta 98.990(4)
_cell_angle_gamma 100.713(6)
_cell_formula_units_Z 1
_cell_length_a 9.820(4)
_cell_length_b 9.922(4)
_cell_length_c 14.623(5)
_cell_measurement_reflns_used 3651
_cell_measurement_temperature 243
_cell_measurement_theta_max 27.49
_cell_measurement_theta_min 3.01
_cell_volume 1365.6(9)
_computing_cell_refinement CrystalClear
_computing_data_collection 'CrystalClear (Rigaku Inc., 2008)'
_computing_data_reduction CrystalClear
_computing_molecular_graphics 'CrystalStructure 4.3'
_computing_publication_material 'CrystalStructure 4.3 (Rigaku, 2018)'
_computing_structure_refinement 'SHELXL Version 2017/1 (Sheldrick, 2008)'
_computing_structure_solution 'SHELXT Version 2014/5 (Sheldrick, 2014)'
_diffrn_ambient_temperature 243
_diffrn_detector_area_resol_mean 7.111
_diffrn_measured_fraction_theta_full 0.984
_diffrn_measured_fraction_theta_max 0.985
_diffrn_measurement_device_type 'Rigaku Saturn724'
_diffrn_measurement_method \w
_diffrn_radiation_type 'Mo K\a'
_diffrn_radiation_wavelength 0.71075
_diffrn_reflns_av_R_equivalents 0.1579
_diffrn_reflns_av_unetI/netI 0.0938
_diffrn_reflns_Laue_measured_fraction_full 0.984
_diffrn_reflns_Laue_measured_fraction_max 0.985
_diffrn_reflns_limit_h_max 12
_diffrn_reflns_limit_h_min -12
_diffrn_reflns_limit_k_max 12
_diffrn_reflns_limit_k_min -12
_diffrn_reflns_limit_l_max 18
_diffrn_reflns_limit_l_min -18
_diffrn_reflns_number 21717
_diffrn_reflns_point_group_measured_fraction_full 0.984
_diffrn_reflns_point_group_measured_fraction_max 0.985
_diffrn_reflns_theta_full 25.242
_diffrn_reflns_theta_max 27.472
_diffrn_reflns_theta_min 3.008
_diffrn_standards_number 0
_exptl_absorpt_coefficient_mu 0.666
_exptl_absorpt_correction_T_max 0.987
_exptl_absorpt_correction_T_min 0.844
_exptl_absorpt_correction_type multi-scan
_exptl_absorpt_process_details 'REQAB (Rigaku, 1998)'
_exptl_crystal_colour colorless
_exptl_crystal_density_diffrn 1.089
_exptl_crystal_density_method 'not measured'
_exptl_crystal_description platelet
_exptl_crystal_F_000 486.00
_exptl_crystal_size_max 0.100
_exptl_crystal_size_mid 0.050
_exptl_crystal_size_min 0.020
_refine_diff_density_max 0.73
_refine_diff_density_min -0.66
_refine_ls_extinction_method none
_refine_ls_goodness_of_fit_ref 1.073
_refine_ls_hydrogen_treatment constr
_refine_ls_number_parameters 212
_refine_ls_number_reflns 6162
_refine_ls_number_restraints 0
_refine_ls_R_factor_all 0.0826
_refine_ls_R_factor_gt 0.0772
_refine_ls_shift/su_max 0.000
_refine_ls_structure_factor_coef Fsqd
_refine_ls_weighting_details 'w = 1/[\s^2^(Fo^2^)+(0.0525P)^2^+3.1899P] where P=(Fo^2^+2Fc^2^)/3'
_refine_ls_weighting_scheme calc
_refine_ls_wR_factor_gt 0.2115
_refine_ls_wR_factor_ref 0.2153
_reflns_Friedel_coverage 0.000
_reflns_number_gt 5515
_reflns_number_total 6162
_reflns_threshold_expression F^2^>2.0\s(F^2^)
_cod_data_source_file d0dt03837g2.cif
_cod_data_source_block '[(Si)(THF)Mn(m-OtBu9]2'
_cod_depositor_comments 'Adding full bibliography for 7706013--7706016.cif.'
_cod_database_code 7706015

loop_
_space_group_symop_id
_space_group_symop_operation_xyz
1 +X,+Y,+Z
2 -X,-Y,-Z

loop_
_atom_site_label
_atom_site_type_symbol
_atom_site_fract_x
_atom_site_fract_y
_atom_site_fract_z
_atom_site_U_iso_or_equiv
_atom_site_adp_type
_atom_site_occupancy
_atom_site_site_symmetry_order
_atom_site_calc_flag
_atom_site_refinement_flags_posn
_atom_site_refinement_flags_adp
_atom_site_refinement_flags_occupancy
_atom_site_disorder_assembly
_atom_site_disorder_group
Mn1 Mn 0.45665(6) 0.46433(6) 0.39015(4) 0.03468(18) Uani 1 1 d . . . . .
Si1 Si 0.31154(11) 0.30228(11) 0.24009(7) 0.0367(3) Uani 1 1 d . . . . .
Si2 Si 0.43094(15) 0.19268(16) 0.13450(9) 0.0561(4) Uani 1 1 d . . . . .
Si3 Si 0.15916(15) 0.11559(14) 0.27845(11) 0.0552(3) Uani 1 1 d . . . . .
Si4 Si 0.16035(16) 0.40831(16) 0.14413(9) 0.0582(4) Uani 1 1 d . . . . .
O1 O 0.4010(3) 0.5720(3) 0.50178(19) 0.0405(6) Uani 1 1 d . . . . .
O2 O 0.5951(8) 0.6276(8) 0.3417(6) 0.0468(19) Uiso 0.5 1 d . . P . .
O3 O 0.5635(9) 0.6486(9) 0.3356(6) 0.051(2) Uiso 0.5 1 d . . P . .
C1 C 0.5097(10) 0.3105(9) 0.0584(6) 0.108(3) Uani 1 1 d . . . . .
H1A H 0.570908 0.392349 0.097157 0.130 Uiso 1 1 calc R U . . .
H1B H 0.564021 0.262582 0.020426 0.130 Uiso 1 1 calc R U . . .
H1C H 0.435132 0.338086 0.017824 0.130 Uiso 1 1 calc R U . . .
C2 C 0.5829(8) 0.1275(9) 0.1951(4) 0.097(3) Uani 1 1 d . . . . .
H2A H 0.549579 0.064718 0.236542 0.117 Uiso 1 1 calc R U . . .
H2B H 0.624543 0.078724 0.148790 0.117 Uiso 1 1 calc R U . . .
H2C H 0.653045 0.205437 0.231458 0.117 Uiso 1 1 calc R U . . .
C3 C 0.3151(8) 0.0386(7) 0.0542(5) 0.091(2) Uani 1 1 d . . . . .
H3A H 0.271495 -0.026135 0.090980 0.109 Uiso 1 1 calc R U . . .
H3B H 0.242475 0.068833 0.013668 0.109 Uiso 1 1 calc R U . . .
H3C H 0.371364 -0.006672 0.016270 0.109 Uiso 1 1 calc R U . . .
C4 C 0.2579(9) -0.0160(7) 0.3212(6) 0.103(3) Uani 1 1 d . . . . .
H4A H 0.306601 -0.049553 0.273097 0.124 Uiso 1 1 calc R U . . .
H4B H 0.326089 0.026682 0.377483 0.124 Uiso 1 1 calc R U . . .
H4C H 0.192173 -0.093171 0.335181 0.124 Uiso 1 1 calc R U . . .
C5 C 0.0125(8) 0.0198(9) 0.1802(6) 0.112(3) Uani 1 1 d . . . . .
H5A H -0.041288 0.084588 0.156049 0.134 Uiso 1 1 calc R U . . .
H5B H 0.052241 -0.023476 0.130346 0.134 Uiso 1 1 calc R U . . .
H5C H -0.048948 -0.051143 0.203467 0.134 Uiso 1 1 calc R U . . .
C6 C 0.0689(8) 0.1741(7) 0.3758(5) 0.088(2) Uani 1 1 d . . . . .
H6A H 0.016054 0.242714 0.356979 0.105 Uiso 1 1 calc R U . . .
H6B H 0.005048 0.095038 0.389258 0.105 Uiso 1 1 calc R U . . .
H6C H 0.138964 0.214891 0.431560 0.105 Uiso 1 1 calc R U . . .
C7 C 0.1055(10) 0.3161(10) 0.0203(5) 0.118(3) Uani 1 1 d . . . . .
H7A H 0.188696 0.307125 -0.006082 0.142 Uiso 1 1 calc R U . . .
H7B H 0.049018 0.224541 0.019415 0.142 Uiso 1 1 calc R U . . .
H7C H 0.050475 0.368912 -0.016540 0.142 Uiso 1 1 calc R U . . .
C8 C -0.0076(6) 0.4190(8) 0.1867(5) 0.0833(19) Uani 1 1 d . . . . .
H8A H 0.013675 0.466081 0.251012 0.100 Uiso 1 1 calc R U . . .
H8B H -0.061098 0.470405 0.147585 0.100 Uiso 1 1 calc R U . . .
H8C H -0.062555 0.326034 0.183541 0.100 Uiso 1 1 calc R U . . .
C9 C 0.2508(8) 0.5928(7) 0.1381(5) 0.092(2) Uani 1 1 d . . . . .
H9A H 0.338951 0.591784 0.116223 0.111 Uiso 1 1 calc R U . . .
H9B H 0.190072 0.632792 0.095148 0.111 Uiso 1 1 calc R U . . .
H9C H 0.269658 0.648069 0.200006 0.111 Uiso 1 1 calc R U . . .
C10 C 0.2875(5) 0.6420(5) 0.5078(3) 0.0489(10) Uani 1 1 d . . . . .
C11 C 0.3476(7) 0.7957(6) 0.5395(4) 0.0714(16) Uani 1 1 d . . . . .
H11A H 0.271132 0.844202 0.543832 0.086 Uiso 1 1 calc R U . . .
H11B H 0.408244 0.809602 0.600419 0.086 Uiso 1 1 calc R U . . .
H11C H 0.401818 0.831682 0.494505 0.086 Uiso 1 1 calc R U . . .
C12 C 0.2034(7) 0.5817(8) 0.5784(5) 0.084(2) Uani 1 1 d . . . . .
H12A H 0.125708 0.628182 0.583339 0.101 Uiso 1 1 calc R U . . .
H12B H 0.166850 0.483109 0.557325 0.101 Uiso 1 1 calc R U . . .
H12C H 0.264443 0.595508 0.639149 0.101 Uiso 1 1 calc R U . . .
C13 C 0.1935(6) 0.6170(7) 0.4131(5) 0.0764(18) Uani 1 1 d . . . . .
H13A H 0.115965 0.664185 0.416479 0.092 Uiso 1 1 calc R U . . .
H13B H 0.247409 0.652553 0.367772 0.092 Uiso 1 1 calc R U . . .
H13C H 0.156668 0.518087 0.393847 0.092 Uiso 1 1 calc R U . . .
C14 C 0.6609(15) 0.7675(14) 0.4015(10) 0.069(3) Uiso 0.5 1 d . . P . .
C15 C 0.781(2) 0.8167(19) 0.3529(14) 0.099(5) Uiso 0.5 1 d . . P . .
C16 C 0.756(2) 0.7367(19) 0.2587(14) 0.105(5) Uiso 0.5 1 d . . P . .
C17 C 0.6473(14) 0.6081(13) 0.2535(9) 0.060(3) Uiso 0.5 1 d . . P . .
C18 C 0.6142(12) 0.7811(12) 0.3790(8) 0.056(2) Uiso 0.5 1 d . . P . .
C19 C 0.7313(15) 0.8456(14) 0.3316(10) 0.073(3) Uiso 0.5 1 d . . P . .
C20 C 0.6830(18) 0.7592(17) 0.2310(12) 0.091(4) Uiso 0.5 1 d . . P . .
C21 C 0.6053(15) 0.6323(14) 0.2446(10) 0.069(3) Uiso 0.5 1 d . . P . .

loop_
_atom_site_aniso_label
_atom_site_aniso_U_11
_atom_site_aniso_U_22
_atom_site_aniso_U_33
_atom_site_aniso_U_23
_atom_site_aniso_U_13
_atom_site_aniso_U_12
Mn1 0.0349(3) 0.0376(3) 0.0302(3) 0.0021(2) 0.0056(2) 0.0065(2)
Si1 0.0388(5) 0.0392(5) 0.0297(5) 0.0001(4) 0.0033(4) 0.0086(4)
Si2 0.0611(8) 0.0709(9) 0.0371(6) -0.0057(6) 0.0131(6) 0.0217(7)
Si3 0.0585(8) 0.0435(7) 0.0584(8) 0.0013(6) 0.0152(6) -0.0019(6)
Si4 0.0639(8) 0.0709(9) 0.0407(7) 0.0088(6) -0.0033(6) 0.0273(7)
O1 0.0374(13) 0.0499(15) 0.0351(14) -0.0010(11) 0.0022(11) 0.0201(12)
C1 0.134(7) 0.116(6) 0.085(5) 0.009(5) 0.062(5) 0.021(5)
C2 0.106(5) 0.144(7) 0.056(3) -0.010(4) 0.013(3) 0.078(5)
C3 0.103(5) 0.090(5) 0.069(4) -0.033(3) 0.021(4) 0.020(4)
C4 0.139(7) 0.064(4) 0.126(7) 0.045(4) 0.047(6) 0.031(4)
C5 0.083(5) 0.112(6) 0.101(6) -0.027(5) 0.015(4) -0.046(4)
C6 0.092(5) 0.081(4) 0.094(5) 0.006(4) 0.049(4) 0.004(4)
C7 0.146(7) 0.150(8) 0.055(4) -0.008(4) -0.032(4) 0.081(6)
C8 0.060(3) 0.110(5) 0.078(4) 0.013(4) -0.006(3) 0.031(3)
C9 0.120(6) 0.082(4) 0.088(5) 0.041(4) 0.012(4) 0.040(4)
C10 0.043(2) 0.057(3) 0.050(2) -0.0017(19) 0.0061(18) 0.0255(19)
C11 0.079(4) 0.067(3) 0.065(3) -0.010(3) 0.000(3) 0.031(3)
C12 0.070(4) 0.117(5) 0.091(5) 0.032(4) 0.045(3) 0.049(4)
C13 0.061(3) 0.080(4) 0.081(4) -0.008(3) -0.017(3) 0.037(3)

loop_
_atom_type_symbol
_atom_type_description
_atom_type_scat_dispersion_real
_atom_type_scat_dispersion_imag
_atom_type_scat_source
C C 0.0033 0.0016
;
International Tables for Crystallography
(Vol. C, Tables 4.2.6.8 and 6.1.1.4)
;
H H 0.0000 0.0000
;
International Tables for Crystallography
(Vol. C, Table 6.1.1.4)
;
O O 0.0106 0.0060
;
International Tables for Crystallography
(Vol. C, Tables 4.2.6.8 and 6.1.1.4)
;
Mn Mn 0.3368 0.7283
;
International Tables for Crystallography
(Vol. C, Tables 4.2.6.8 and 6.1.1.4)
;
Si Si 0.0817 0.0704
;
International Tables for Crystallography
(Vol. C, Tables 4.2.6.8 and 6.1.1.4)
;

loop_
_geom_angle_atom_site_label_1
_geom_angle_atom_site_label_2
_geom_angle_atom_site_label_3
_geom_angle
_geom_angle_site_symmetry_1
_geom_angle_site_symmetry_3
_geom_angle_publ_flag
O1 Mn1 O1 79.58(11) . 2_666 ?
O1 Mn1 O2 101.8(2) . . ?
O1 Mn1 O2 98.5(2) 2_666 . ?
O1 Mn1 O3 96.8(2) . . ?
O1 Mn1 O3 106.9(2) 2_666 . ?
O2 Mn1 O3 10.6(3) . . ?
O1 Mn1 Si1 132.98(9) . . ?
O1 Mn1 Si1 131.21(9) 2_666 . ?
O2 Mn1 Si1 105.9(2) . . ?
O3 Mn1 Si1 103.7(2) . . ?
O1 Mn1 Mn1 39.93(7) . 2_666 ?
O1 Mn1 Mn1 39.65(8) 2_666 2_666 ?
O2 Mn1 Mn1 103.3(2) . 2_666 ?
O3 Mn1 Mn1 105.5(2) . 2_666 ?
Si1 Mn1 Mn1 150.72(4) . 2_666 ?
Si3 Si1 Si2 103.05(7) . . ?
Si3 Si1 Si4 103.87(7) . . ?
Si2 Si1 Si4 103.88(7) . . ?
Si3 Si1 Mn1 110.88(6) . . ?
Si2 Si1 Mn1 119.20(6) . . ?
Si4 Si1 Mn1 114.32(6) . . ?
C1 Si2 C3 106.5(4) . . ?
C1 Si2 C2 104.7(4) . . ?
C3 Si2 C2 105.8(4) . . ?
C1 Si2 Si1 113.1(3) . . ?
C3 Si2 Si1 113.2(2) . . ?
C2 Si2 Si1 112.9(2) . . ?
C4 Si3 C6 106.3(4) . . ?
C4 Si3 C5 107.0(4) . . ?
C6 Si3 C5 105.3(4) . . ?
C4 Si3 Si1 111.1(3) . . ?
C6 Si3 Si1 111.4(2) . . ?
C5 Si3 Si1 115.2(3) . . ?
C8 Si4 C7 105.4(4) . . ?
C8 Si4 C9 106.9(3) . . ?
C7 Si4 C9 106.6(4) . . ?
C8 Si4 Si1 113.5(2) . . ?
C7 Si4 Si1 113.6(2) . . ?
C9 Si4 Si1 110.4(2) . . ?
C10 O1 Mn1 131.4(3) . . ?
C10 O1 Mn1 127.9(3) . 2_666 ?
Mn1 O1 Mn1 100.42(11) . 2_666 ?
C21 O2 C17 20.6(6) . . ?
C21 O2 C14 110.7(9) . . ?
C17 O2 C14 113.1(9) . . ?
C21 O2 C18 101.0(9) . . ?
C17 O2 C18 110.8(8) . . ?
C14 O2 C18 21.6(6) . . ?
C21 O2 Mn1 124.4(7) . . ?
C17 O2 Mn1 123.5(7) . . ?
C14 O2 Mn1 123.0(7) . . ?
C18 O2 Mn1 123.5(6) . . ?
C18 O3 C21 109.2(9) . . ?
C18 O3 C14 22.3(6) . . ?
C21 O3 C14 111.3(9) . . ?
C18 O3 C17 111.7(9) . . ?
C21 O3 C17 18.7(6) . . ?
C14 O3 C17 106.2(8) . . ?
C18 O3 Mn1 129.9(7) . . ?
C21 O3 Mn1 120.4(7) . . ?
C14 O3 Mn1 120.5(7) . . ?
C17 O3 Mn1 113.2(6) . . ?
Si2 C1 H1A 109.5 . . ?
Si2 C1 H1B 109.5 . . ?
H1A C1 H1B 109.5 . . ?
Si2 C1 H1C 109.5 . . ?
H1A C1 H1C 109.5 . . ?
H1B C1 H1C 109.5 . . ?
Si2 C2 H2A 109.5 . . ?
Si2 C2 H2B 109.5 . . ?
H2A C2 H2B 109.5 . . ?
Si2 C2 H2C 109.5 . . ?
H2A C2 H2C 109.5 . . ?
H2B C2 H2C 109.5 . . ?
Si2 C3 H3A 109.5 . . ?
Si2 C3 H3B 109.5 . . ?
H3A C3 H3B 109.5 . . ?
Si2 C3 H3C 109.5 . . ?
H3A C3 H3C 109.5 . . ?
H3B C3 H3C 109.5 . . ?
Si3 C4 H4A 109.5 . . ?
Si3 C4 H4B 109.5 . . ?
H4A C4 H4B 109.5 . . ?
Si3 C4 H4C 109.5 . . ?
H4A C4 H4C 109.5 . . ?
H4B C4 H4C 109.5 . . ?
Si3 C5 H5A 109.5 . . ?
Si3 C5 H5B 109.5 . . ?
H5A C5 H5B 109.5 . . ?
Si3 C5 H5C 109.5 . . ?
H5A C5 H5C 109.5 . . ?
H5B C5 H5C 109.5 . . ?
Si3 C6 H6A 109.5 . . ?
Si3 C6 H6B 109.5 . . ?
H6A C6 H6B 109.5 . . ?
Si3 C6 H6C 109.5 . . ?
H6A C6 H6C 109.5 . . ?
H6B C6 H6C 109.5 . . ?
Si4 C7 H7A 109.5 . . ?
Si4 C7 H7B 109.5 . . ?
H7A C7 H7B 109.5 . . ?
Si4 C7 H7C 109.5 . . ?
H7A C7 H7C 109.5 . . ?
H7B C7 H7C 109.5 . . ?
Si4 C8 H8A 109.5 . . ?
Si4 C8 H8B 109.5 . . ?
H8A C8 H8B 109.5 . . ?
Si4 C8 H8C 109.5 . . ?
H8A C8 H8C 109.5 . . ?
H8B C8 H8C 109.5 . . ?
Si4 C9 H9A 109.5 . . ?
Si4 C9 H9B 109.5 . . ?
H9A C9 H9B 109.5 . . ?
Si4 C9 H9C 109.5 . . ?
H9A C9 H9C 109.5 . . ?
H9B C9 H9C 109.5 . . ?
O1 C10 C13 108.9(4) . . ?
O1 C10 C11 108.8(4) . . ?
C13 C10 C11 110.7(5) . . ?
O1 C10 C12 108.4(4) . . ?
C13 C10 C12 109.3(5) . . ?
C11 C10 C12 110.7(5) . . ?
C10 C11 H11A 109.5 . . ?
C10 C11 H11B 109.5 . . ?
H11A C11 H11B 109.5 . . ?
C10 C11 H11C 109.5 . . ?
H11A C11 H11C 109.5 . . ?
H11B C11 H11C 109.5 . . ?
C10 C12 H12A 109.5 . . ?
C10 C12 H12B 109.5 . . ?
H12A C12 H12B 109.5 . . ?
C10 C12 H12C 109.5 . . ?
H12A C12 H12C 109.5 . . ?
H12B C12 H12C 109.5 . . ?
C10 C13 H13A 109.5 . . ?
C10 C13 H13B 109.5 . . ?
H13A C13 H13B 109.5 . . ?
C10 C13 H13C 109.5 . . ?
H13A C13 H13C 109.5 . . ?
H13B C13 H13C 109.5 . . ?
C18 C14 O3 64(2) . . ?
C18 C14 C15 103(2) . . ?
O3 C14 C15 106.7(12) . . ?
C18 C14 O2 80(2) . . ?
O3 C14 O2 15.6(4) . . ?
C15 C14 O2 101.0(11) . . ?
C18 C14 C19 78(2) . . ?
O3 C14 C19 100.2(10) . . ?
C15 C14 C19 25.4(8) . . ?
O2 C14 C19 101.4(10) . . ?
C19 C15 C16 80(2) . . ?
C19 C15 C14 79(2) . . ?
C16 C15 C14 109.3(15) . . ?
C19 C15 C18 61(2) . . ?
C16 C15 C18 100.2(13) . . ?
C14 C15 C18 18.7(6) . . ?
C19 C15 C20 54(2) . . ?
C16 C15 C20 26.2(9) . . ?
C14 C15 C20 96.9(12) . . ?
C18 C15 C20 82.5(10) . . ?
C20 C16 C15 104(2) . . ?
C20 C16 C17 78.9(19) . . ?
C15 C16 C17 109.2(16) . . ?
C20 C16 C19 78(2) . . ?
C15 C16 C19 26.1(8) . . ?
C17 C16 C19 108.2(14) . . ?
C20 C16 C21 60.6(18) . . ?
C15 C16 C21 107.1(15) . . ?
C17 C16 C21 18.9(7) . . ?
C19 C16 C21 97.9(13) . . ?
C21 C17 O2 77(3) . . ?
C21 C17 C16 93(3) . . ?
O2 C17 C16 104.1(11) . . ?
C21 C17 C20 62(2) . . ?
O2 C17 C20 102.9(10) . . ?
C16 C17 C20 32.0(8) . . ?
C21 C17 O3 63(2) . . ?
O2 C17 O3 14.3(4) . . ?
C16 C17 O3 103.0(11) . . ?
C20 C17 O3 94.4(10) . . ?
C14 C18 O3 93(2) . . ?
C14 C18 C19 81(2) . . ?
O3 C18 C19 108.0(10) . . ?
C14 C18 O2 79(2) . . ?
O3 C18 O2 15.0(5) . . ?
C19 C18 O2 101.9(9) . . ?
C14 C18 C15 58(2) . . ?
O3 C18 C15 102.5(10) . . ?
C19 C18 C15 22.6(7) . . ?
O2 C18 C15 91.7(9) . . ?
C15 C19 C16 74(2) . . ?
C15 C19 C18 97(2) . . ?
C16 C19 C18 108.8(12) . . ?
C15 C19 C14 76(2) . . ?
C16 C19 C14 106.2(12) . . ?
C18 C19 C14 21.5(6) . . ?
C15 C19 C20 105(3) . . ?
C16 C19 C20 31.9(8) . . ?
C18 C19 C20 100.3(11) . . ?
C14 C19 C20 109.7(12) . . ?
C16 C20 C21 88(2) . . ?
C16 C20 C17 69.1(19) . . ?
C21 C20 C17 19.3(7) . . ?
C16 C20 C19 70.0(19) . . ?
C21 C20 C19 104.5(13) . . ?
C17 C20 C19 101.5(12) . . ?
C16 C20 C15 50.0(18) . . ?
C21 C20 C15 97.8(12) . . ?
C17 C20 C15 89.0(11) . . ?
C19 C20 C15 20.4(7) . . ?
C17 C21 C20 98(3) . . ?
C17 C21 O2 82(3) . . ?
C20 C21 O2 112.7(12) . . ?
C17 C21 O3 98(3) . . ?
C20 C21 O3 109.4(12) . . ?
O2 C21 O3 16.2(5) . . ?
C17 C21 C16 68(2) . . ?
C20 C21 C16 31.7(9) . . ?
O2 C21 C16 99.4(11) . . ?
O3 C21 C16 104.9(11) . . ?

loop_
_geom_bond_atom_site_label_1
_geom_bond_atom_site_label_2
_geom_bond_distance
_geom_bond_site_symmetry_2
_geom_bond_publ_flag
Mn1 O1 2.042(3) . ?
Mn1 O1 2.054(3) 2_666 ?
Mn1 O2 2.177(8) . ?
Mn1 O3 2.233(8) . ?
Mn1 Si1 2.5946(13) . ?
Mn1 Mn1 3.1477(16) 2_666 ?
Si1 Si3 2.3395(18) . ?
Si1 Si2 2.3595(17) . ?
Si1 Si4 2.3608(17) . ?
Si2 C1 1.860(8) . ?
Si2 C3 1.872(6) . ?
Si2 C2 1.875(6) . ?
Si3 C4 1.876(7) . ?
Si3 C6 1.880(6) . ?
Si3 C5 1.884(7) . ?
Si4 C8 1.867(7) . ?
Si4 C7 1.873(7) . ?
Si4 C9 1.899(7) . ?
O1 C10 1.426(5) . ?
O2 C21 1.445(16) . ?
O2 C17 1.466(15) . ?
O2 C14 1.516(15) . ?
O2 C18 1.519(13) . ?
O3 C18 1.353(14) . ?
O3 C21 1.452(16) . ?
O3 C14 1.499(16) . ?
O3 C17 1.611(15) . ?
C1 H1A 0.9700 . ?
C1 H1B 0.9700 . ?
C1 H1C 0.9700 . ?
C2 H2A 0.9700 . ?
C2 H2B 0.9700 . ?
C2 H2C 0.9700 . ?
C3 H3A 0.9700 . ?
C3 H3B 0.9700 . ?
C3 H3C 0.9700 . ?
C4 H4A 0.9700 . ?
C4 H4B 0.9700 . ?
C4 H4C 0.9700 . ?
C5 H5A 0.9700 . ?
C5 H5B 0.9700 . ?
C5 H5C 0.9700 . ?
C6 H6A 0.9700 . ?
C6 H6B 0.9700 . ?
C6 H6C 0.9700 . ?
C7 H7A 0.9700 . ?
C7 H7B 0.9700 . ?
C7 H7C 0.9700 . ?
C8 H8A 0.9700 . ?
C8 H8B 0.9700 . ?
C8 H8C 0.9700 . ?
C9 H9A 0.9700 . ?
C9 H9B 0.9700 . ?
C9 H9C 0.9700 . ?
C10 C13 1.505(7) . ?
C10 C11 1.515(7) . ?
C10 C12 1.529(8) . ?
C11 H11A 0.9700 . ?
C11 H11B 0.9700 . ?
C11 H11C 0.9700 . ?
C12 H12A 0.9700 . ?
C12 H12B 0.9700 . ?
C12 H12C 0.9700 . ?
C13 H13A 0.9700 . ?
C13 H13B 0.9700 . ?
C13 H13C 0.9700 . ?
C14 C18 0.569(15) . ?
C14 C15 1.51(2) . ?
C14 C19 1.53(2) . ?
C15 C19 0.67(2) . ?
C15 C16 1.46(3) . ?
C15 C18 1.73(2) . ?
C15 C20 1.85(3) . ?
C16 C20 0.84(2) . ?
C16 C17 1.49(2) . ?
C16 C19 1.50(2) . ?
C16 C21 1.61(2) . ?
C17 C21 0.522(16) . ?
C17 C20 1.56(2) . ?
C18 C19 1.516(18) . ?
C19 C20 1.56(2) . ?
C20 C21 1.40(2) . ?

loop_
_geom_torsion_atom_site_label_1
_geom_torsion_atom_site_label_2
_geom_torsion_atom_site_label_3
_geom_torsion_atom_site_label_4
_geom_torsion
_geom_torsion_site_symmetry_1
_geom_torsion_site_symmetry_2
_geom_torsion_site_symmetry_3
_geom_torsion_site_symmetry_4
_geom_torsion_publ_flag
Mn1 O1 C10 C13 4.8(6) . . . . ?
Mn1 O1 C10 C13 -167.9(4) 2_666 . . . ?
Mn1 O1 C10 C11 -115.9(4) . . . . ?
Mn1 O1 C10 C11 71.3(5) 2_666 . . . ?
Mn1 O1 C10 C12 123.6(4) . . . . ?
Mn1 O1 C10 C12 -49.1(5) 2_666 . . . ?
C21 O3 C14 C18 89(2) . . . . ?
C17 O3 C14 C18 108(2) . . . . ?
Mn1 O3 C14 C18 -122(2) . . . . ?
C18 O3 C14 C15 -96(2) . . . . ?
C21 O3 C14 C15 -7.6(15) . . . . ?
C17 O3 C14 C15 11.4(14) . . . . ?
Mn1 O3 C14 C15 141.7(10) . . . . ?
C18 O3 C14 O2 -167(3) . . . . ?
C21 O3 C14 O2 -78(2) . . . . ?
C17 O3 C14 O2 -59.0(19) . . . . ?
Mn1 O3 C14 O2 71(2) . . . . ?
C18 O3 C14 C19 -71(2) . . . . ?
C21 O3 C14 C19 17.7(13) . . . . ?
C17 O3 C14 C19 36.8(12) . . . . ?
Mn1 O3 C14 C19 167.0(8) . . . . ?
C21 O2 C14 C18 66(2) . . . . ?
C17 O2 C14 C18 88(2) . . . . ?
Mn1 O2 C14 C18 -99(2) . . . . ?
C21 O2 C14 O3 78(2) . . . . ?
C17 O2 C14 O3 100(2) . . . . ?
C18 O2 C14 O3 12(3) . . . . ?
Mn1 O2 C14 O3 -87(2) . . . . ?
C21 O2 C14 C15 -34.9(14) . . . . ?
C17 O2 C14 C15 -12.8(14) . . . . ?
C18 O2 C14 C15 -101(2) . . . . ?
Mn1 O2 C14 C15 160.3(9) . . . . ?
C21 O2 C14 C19 -9.0(13) . . . . ?
C17 O2 C14 C19 13.2(13) . . . . ?
C18 O2 C14 C19 -75(2) . . . . ?
Mn1 O2 C14 C19 -173.7(7) . . . . ?
C18 C14 C15 C19 12(3) . . . . ?
O3 C14 C15 C19 78(2) . . . . ?
O2 C14 C15 C19 93(2) . . . . ?
C18 C14 C15 C16 -64(3) . . . . ?
O3 C14 C15 C16 3.1(19) . . . . ?
O2 C14 C15 C16 18.0(18) . . . . ?
C19 C14 C15 C16 -75(2) . . . . ?
O3 C14 C15 C18 67(2) . . . . ?
O2 C14 C15 C18 82(2) . . . . ?
C19 C14 C15 C18 -12(3) . . . . ?
C18 C14 C15 C20 -40(3) . . . . ?
O3 C14 C15 C20 26.9(14) . . . . ?
O2 C14 C15 C20 41.8(13) . . . . ?
C19 C14 C15 C20 -52(2) . . . . ?
C19 C15 C16 C20 -9(3) . . . . ?
C14 C15 C16 C20 65(3) . . . . ?
C18 C15 C16 C20 48(2) . . . . ?
C19 C15 C16 C17 -92(3) . . . . ?
C14 C15 C16 C17 -18(2) . . . . ?
C18 C15 C16 C17 -34.8(18) . . . . ?
C20 C15 C16 C17 -83(2) . . . . ?
C14 C15 C16 C19 75(2) . . . . ?
C18 C15 C16 C19 58(2) . . . . ?
C20 C15 C16 C19 9(3) . . . . ?
C19 C15 C16 C21 -73(3) . . . . ?
C14 C15 C16 C21 2(2) . . . . ?
C18 C15 C16 C21 -15.0(17) . . . . ?
C20 C15 C16 C21 -63(2) . . . . ?
C14 O2 C17 C21 -88(3) . . . . ?
C18 O2 C17 C21 -64(3) . . . . ?
Mn1 O2 C17 C21 99(2) . . . . ?
C21 O2 C17 C16 90(3) . . . . ?
C14 O2 C17 C16 2.8(15) . . . . ?
C18 O2 C17 C16 26.0(14) . . . . ?
Mn1 O2 C17 C16 -170.2(9) . . . . ?
C21 O2 C17 C20 58(2) . . . . ?
C14 O2 C17 C20 -30.1(13) . . . . ?
C18 O2 C17 C20 -6.9(13) . . . . ?
Mn1 O2 C17 C20 156.8(8) . . . . ?
C21 O2 C17 O3 3(3) . . . . ?
C14 O2 C17 O3 -85(2) . . . . ?
C18 O2 C17 O3 -61(2) . . . . ?
Mn1 O2 C17 O3 102(2) . . . . ?
C20 C16 C17 C21 -14(3) . . . . ?
C15 C16 C17 C21 87(3) . . . . ?
C19 C16 C17 C21 59(3) . . . . ?
C20 C16 C17 O2 -92(2) . . . . ?
C15 C16 C17 O2 9.0(18) . . . . ?
C19 C16 C17 O2 -18.5(17) . . . . ?
C21 C16 C17 O2 -78(3) . . . . ?
C15 C16 C17 C20 101(2) . . . . ?
C19 C16 C17 C20 73(2) . . . . ?
C21 C16 C17 C20 14(3) . . . . ?
C20 C16 C17 O3 -77(2) . . . . ?
C15 C16 C17 O3 23.7(18) . . . . ?
C19 C16 C17 O3 -3.8(16) . . . . ?
C21 C16 C17 O3 -63(2) . . . . ?
C18 O3 C17 C21 -86(3) . . . . ?
C14 O3 C17 C21 -109(3) . . . . ?
Mn1 O3 C17 C21 117(3) . . . . ?
C18 O3 C17 O2 97(2) . . . . ?
C21 O3 C17 O2 -177(4) . . . . ?
C14 O3 C17 O2 75(2) . . . . ?
Mn1 O3 C17 O2 -60(2) . . . . ?
C18 O3 C17 C16 1.4(14) . . . . ?
C21 O3 C17 C16 87(3) . . . . ?
C14 O3 C17 C16 -21.4(14) . . . . ?
Mn1 O3 C17 C16 -155.7(9) . . . . ?
C18 O3 C17 C20 -29.8(12) . . . . ?
C21 O3 C17 C20 56(2) . . . . ?
C14 O3 C17 C20 -52.7(12) . . . . ?
Mn1 O3 C17 C20 173.0(8) . . . . ?
C15 C14 C18 O3 102.6(14) . . . . ?
O2 C14 C18 O3 3.6(8) . . . . ?
C19 C14 C18 O3 107.7(9) . . . . ?
O3 C14 C18 C19 -107.7(9) . . . . ?
C15 C14 C18 C19 -5.1(14) . . . . ?
O2 C14 C18 C19 -104.2(8) . . . . ?
O3 C14 C18 O2 -3.6(8) . . . . ?
C15 C14 C18 O2 99.0(13) . . . . ?
C19 C14 C18 O2 104.2(8) . . . . ?
O3 C14 C18 C15 -102.6(14) . . . . ?
O2 C14 C18 C15 -99.0(13) . . . . ?
C19 C14 C18 C15 5.1(14) . . . . ?
C21 O3 C18 C14 -99(2) . . . . ?
C17 O3 C18 C14 -80(2) . . . . ?
Mn1 O3 C18 C14 73(2) . . . . ?
C21 O3 C18 C19 -18.2(13) . . . . ?
C14 O3 C18 C19 81(2) . . . . ?
C17 O3 C18 C19 1.6(13) . . . . ?
Mn1 O3 C18 C19 153.9(8) . . . . ?
C21 O3 C18 O2 -86(2) . . . . ?
C14 O3 C18 O2 14(3) . . . . ?
C17 O3 C18 O2 -66(2) . . . . ?
Mn1 O3 C18 O2 86(2) . . . . ?
C21 O3 C18 C15 -41.0(13) . . . . ?
C14 O3 C18 C15 58(2) . . . . ?
C17 O3 C18 C15 -21.2(13) . . . . ?
Mn1 O3 C18 C15 131.1(9) . . . . ?
C21 O2 C18 C14 -119(2) . . . . ?
C17 O2 C18 C14 -100(2) . . . . ?
Mn1 O2 C18 C14 96(2) . . . . ?
C21 O2 C18 O3 75(2) . . . . ?
C17 O2 C18 O3 93(2) . . . . ?
C14 O2 C18 O3 -166(3) . . . . ?
Mn1 O2 C18 O3 -70(2) . . . . ?
C21 O2 C18 C19 -41.5(11) . . . . ?
C17 O2 C18 C19 -22.6(12) . . . . ?
C14 O2 C18 C19 78(2) . . . . ?
Mn1 O2 C18 C19 173.7(7) . . . . ?
C21 O2 C18 C15 -61.9(11) . . . . ?
C17 O2 C18 C15 -43.0(11) . . . . ?
C14 O2 C18 C15 57(2) . . . . ?
Mn1 O2 C18 C15 153.2(8) . . . . ?
C19 C15 C18 C14 -167(4) . . . . ?
C16 C15 C18 C14 121(3) . . . . ?
C20 C15 C18 C14 140(3) . . . . ?
C19 C15 C18 O3 107(3) . . . . ?
C16 C15 C18 O3 34.4(15) . . . . ?
C14 C15 C18 O3 -86(2) . . . . ?
C20 C15 C18 O3 53.8(11) . . . . ?
C16 C15 C18 C19 -72(2) . . . . ?
C14 C15 C18 C19 167(4) . . . . ?
C20 C15 C18 C19 -53(2) . . . . ?
C19 C15 C18 O2 117(2) . . . . ?
C16 C15 C18 O2 45.0(14) . . . . ?
C14 C15 C18 O2 -76(2) . . . . ?
C20 C15 C18 O2 64.3(9) . . . . ?
C14 C15 C19 C16 -112.0(12) . . . . ?
C18 C15 C19 C16 -107.7(13) . . . . ?
C20 C15 C19 C16 -5.1(17) . . . . ?
C16 C15 C19 C18 107.7(12) . . . . ?
C14 C15 C19 C18 -4.3(12) . . . . ?
C20 C15 C19 C18 102.6(17) . . . . ?
C16 C15 C19 C14 112.0(12) . . . . ?
C18 C15 C19 C14 4.3(12) . . . . ?
C20 C15 C19 C14 106.9(14) . . . . ?
C16 C15 C19 C20 5.1(17) . . . . ?
C14 C15 C19 C20 -106.9(14) . . . . ?
C18 C15 C19 C20 -102.6(17) . . . . ?
C20 C16 C19 C15 171(3) . . . . ?
C17 C16 C19 C15 97(3) . . . . ?
C21 C16 C19 C15 113(3) . . . . ?
C20 C16 C19 C18 79(2) . . . . ?
C15 C16 C19 C18 -92(3) . . . . ?
C17 C16 C19 C18 5.0(19) . . . . ?
C21 C16 C19 C18 21.4(16) . . . . ?
C20 C16 C19 C14 101(2) . . . . ?
C15 C16 C19 C14 -69(2) . . . . ?
C17 C16 C19 C14 27.4(18) . . . . ?
C21 C16 C19 C14 43.8(15) . . . . ?
C15 C16 C19 C20 -171(3) . . . . ?
C17 C16 C19 C20 -74(2) . . . . ?
C21 C16 C19 C20 -57.6(17) . . . . ?
C14 C18 C19 C15 11(3) . . . . ?
O3 C18 C19 C15 -79(3) . . . . ?
O2 C18 C19 C15 -65(3) . . . . ?
C14 C18 C19 C16 86(2) . . . . ?
O3 C18 C19 C16 -4.1(16) . . . . ?
O2 C18 C19 C16 10.1(15) . . . . ?
C15 C18 C19 C16 75(2) . . . . ?
O3 C18 C19 C14 -91(2) . . . . ?
O2 C18 C19 C14 -76(2) . . . . ?
C15 C18 C19 C14 -11(3) . . . . ?
C14 C18 C19 C20 118(2) . . . . ?
O3 C18 C19 C20 27.7(14) . . . . ?
O2 C18 C19 C20 41.9(12) . . . . ?
C15 C18 C19 C20 107(3) . . . . ?
C18 C14 C19 C15 -168(3) . . . . ?
O3 C14 C19 C15 -108(2) . . . . ?
O2 C14 C19 C15 -92(2) . . . . ?
C18 C14 C19 C16 -100(2) . . . . ?
O3 C14 C19 C16 -39.6(15) . . . . ?
C15 C14 C19 C16 68(2) . . . . ?
O2 C14 C19 C16 -23.8(15) . . . . ?
O3 C14 C19 C18 60.7(19) . . . . ?
C15 C14 C19 C18 168(3) . . . . ?
O2 C14 C19 C18 77(2) . . . . ?
C18 C14 C19 C20 -67(2) . . . . ?
O3 C14 C19 C20 -6.2(15) . . . . ?
C15 C14 C19 C20 101(3) . . . . ?
O2 C14 C19 C20 9.6(15) . . . . ?
C15 C16 C20 C21 -102.1(16) . . . . ?
C17 C16 C20 C21 5.1(12) . . . . ?
C19 C16 C20 C21 -106.3(12) . . . . ?
C15 C16 C20 C17 -107.2(17) . . . . ?
C19 C16 C20 C17 -111.5(11) . . . . ?
C21 C16 C20 C17 -5.1(12) . . . . ?
C15 C16 C20 C19 4.2(14) . . . . ?
C17 C16 C20 C19 111.5(11) . . . . ?
C21 C16 C20 C19 106.3(12) . . . . ?
C17 C16 C20 C15 107.2(17) . . . . ?
C19 C16 C20 C15 -4.2(14) . . . . ?
C21 C16 C20 C15 102.1(16) . . . . ?
C21 C17 C20 C16 164(4) . . . . ?
O2 C17 C20 C16 96(2) . . . . ?
O3 C17 C20 C16 108(2) . . . . ?
O2 C17 C20 C21 -68(3) . . . . ?
C16 C17 C20 C21 -164(4) . . . . ?
O3 C17 C20 C21 -57(3) . . . . ?
C21 C17 C20 C19 101(3) . . . . ?
O2 C17 C20 C19 32.8(13) . . . . ?
C16 C17 C20 C19 -63.2(19) . . . . ?
O3 C17 C20 C19 44.5(12) . . . . ?
C21 C17 C20 C15 117(3) . . . . ?
O2 C17 C20 C15 49.0(11) . . . . ?
C16 C17 C20 C15 -47.0(18) . . . . ?
O3 C17 C20 C15 60.7(10) . . . . ?
C15 C19 C20 C16 -9(3) . . . . ?
C18 C19 C20 C16 -109(2) . . . . ?
C14 C19 C20 C16 -89(2) . . . . ?
C15 C19 C20 C21 73(3) . . . . ?
C16 C19 C20 C21 82(2) . . . . ?
C18 C19 C20 C21 -27.2(15) . . . . ?
C14 C19 C20 C21 -7.1(17) . . . . ?
C15 C19 C20 C17 53(3) . . . . ?
C16 C19 C20 C17 62.5(18) . . . . ?
C18 C19 C20 C17 -46.8(13) . . . . ?
C14 C19 C20 C17 -26.7(16) . . . . ?
C16 C19 C20 C15 9(3) . . . . ?
C18 C19 C20 C15 -100(3) . . . . ?
C14 C19 C20 C15 -80(3) . . . . ?
C19 C15 C20 C16 168(4) . . . . ?
C14 C15 C20 C16 -120(3) . . . . ?
C18 C15 C20 C16 -132(2) . . . . ?
C19 C15 C20 C21 -111(3) . . . . ?
C16 C15 C20 C21 80(2) . . . . ?
C14 C15 C20 C21 -40.0(15) . . . . ?
C18 C15 C20 C21 -52.0(12) . . . . ?
C19 C15 C20 C17 -128(3) . . . . ?
C16 C15 C20 C17 63(2) . . . . ?
C14 C15 C20 C17 -57.3(13) . . . . ?
C18 C15 C20 C17 -69.2(10) . . . . ?
C16 C15 C20 C19 -168(4) . . . . ?
C14 C15 C20 C19 71(3) . . . . ?
C18 C15 C20 C19 59(2) . . . . ?
O2 C17 C21 C20 112.0(13) . . . . ?
C16 C17 C21 C20 8.3(19) . . . . ?
O3 C17 C21 C20 111.1(17) . . . . ?
C16 C17 C21 O2 -103.7(11) . . . . ?
C20 C17 C21 O2 -112.0(13) . . . . ?
O3 C17 C21 O2 -0.8(9) . . . . ?
O2 C17 C21 O3 0.8(9) . . . . ?
C16 C17 C21 O3 -102.8(13) . . . . ?
C20 C17 C21 O3 -111.1(17) . . . . ?
O2 C17 C21 C16 103.7(11) . . . . ?
C20 C17 C21 C16 -8.3(19) . . . . ?
O3 C17 C21 C16 102.8(13) . . . . ?
C16 C20 C21 C17 -15(3) . . . . ?
C19 C20 C21 C17 -83(3) . . . . ?
C15 C20 C21 C17 -64(3) . . . . ?
C16 C20 C21 O2 70(2) . . . . ?
C17 C20 C21 O2 85(3) . . . . ?
C19 C20 C21 O2 1.2(17) . . . . ?
C15 C20 C21 O2 20.9(15) . . . . ?
C16 C20 C21 O3 87(2) . . . . ?
C17 C20 C21 O3 102(3) . . . . ?
C19 C20 C21 O3 18.3(16) . . . . ?
C15 C20 C21 O3 37.9(14) . . . . ?
C17 C20 C21 C16 15(3) . . . . ?
C19 C20 C21 C16 -69(2) . . . . ?
C15 C20 C21 C16 -49.1(18) . . . . ?
C14 O2 C21 C17 101(3) . . . . ?
C18 O2 C21 C17 121(2) . . . . ?
Mn1 O2 C21 C17 -95(2) . . . . ?
C17 O2 C21 C20 -96(3) . . . . ?
C14 O2 C21 C20 5.1(16) . . . . ?
C18 O2 C21 C20 25.2(15) . . . . ?
Mn1 O2 C21 C20 169.7(10) . . . . ?
C17 O2 C21 O3 -177(3) . . . . ?
C14 O2 C21 O3 -76(2) . . . . ?
C18 O2 C21 O3 -56.2(19) . . . . ?
Mn1 O2 C21 O3 88(2) . . . . ?
C17 O2 C21 C16 -66(2) . . . . ?
C14 O2 C21 C16 35.2(13) . . . . ?
C18 O2 C21 C16 55.2(12) . . . . ?
Mn1 O2 C21 C16 -160.3(9) . . . . ?
C18 O3 C21 C17 101(3) . . . . ?
C14 O3 C21 C17 77(3) . . . . ?
Mn1 O3 C21 C17 -72(3) . . . . ?
C18 O3 C21 C20 -0.6(16) . . . . ?
C14 O3 C21 C20 -24.3(16) . . . . ?
C17 O3 C21 C20 -102(3) . . . . ?
Mn1 O3 C21 C20 -173.6(10) . . . . ?
C18 O3 C21 O2 104(2) . . . . ?
C14 O3 C21 O2 80(2) . . . . ?
C17 O3 C21 O2 3(3) . . . . ?
Mn1 O3 C21 O2 -68.8(19) . . . . ?
C18 O3 C21 C16 32.2(14) . . . . ?
C14 O3 C21 C16 8.6(15) . . . . ?
C17 O3 C21 C16 -69(2) . . . . ?
Mn1 O3 C21 C16 -140.7(10) . . . . ?
C20 C16 C21 C17 164(4) . . . . ?
C15 C16 C21 C17 -99(3) . . . . ?
C19 C16 C21 C17 -124(3) . . . . ?
C15 C16 C21 C20 96(2) . . . . ?
C17 C16 C21 C20 -164(4) . . . . ?
C19 C16 C21 C20 71(2) . . . . ?
C20 C16 C21 O2 -119(2) . . . . ?
C15 C16 C21 O2 -22.1(17) . . . . ?
C17 C16 C21 O2 77(3) . . . . ?
C19 C16 C21 O2 -47.2(14) . . . . ?
C20 C16 C21 O3 -103(2) . . . . ?
C15 C16 C21 O3 -6.5(18) . . . . ?
C17 C16 C21 O3 93(3) . . . . ?
C19 C16 C21 O3 -31.5(15) . . . . ?
